data_7003477
loop_
_publ_author_name
'Feller, Russell K.'
'Cheetham, Anthony K.'

_publ_section_title
;
 Polytypism, homochirality, interpenetration, and hydrogen-bonding in
 transition metal (Mn(ii), Ni(ii), Cu(ii), Zn(ii))
 5-hydroxyisophthalate coordination polymers containing
 4,4&#x2032;-bipyridyl
;
_journal_issue 15
_journal_name_full 'Dalton Transactions'
_journal_page_first 2034
_journal_page_last 2042
_journal_paper_doi 10.1039/b716454h
_journal_year 2008
_chemical_formula_sum 'C18 H18 Mn N2 O8'
_chemical_formula_weight 445.28
_chemical_name_systematic
;
?
;
_space_group_IT_number 13
_symmetry_cell_setting monoclinic
_symmetry_space_group_name_Hall '-P 2yc'
_symmetry_space_group_name_H-M 'P 1 2/c 1'
_atom_sites_solution_hydrogens geom
_atom_sites_solution_primary direct
_atom_sites_solution_secondary difmap
_audit_creation_method SHELXL-97
_cell_angle_alpha 90.00
_cell_angle_beta 103.310(3)
_cell_angle_gamma 90.00
_cell_formula_units_Z 4
_cell_length_a 10.1726(11)
_cell_length_b 11.6397(13)
_cell_length_c 16.2535(18)
_cell_measurement_temperature 298(2)
_cell_volume 1872.8(4)
_computing_cell_refinement 'Bruker SMART'
_computing_data_collection 'Bruker SMART'
_computing_data_reduction 'Bruker SAINT'
_computing_molecular_graphics 'Bruker SHELXTL'
_computing_publication_material 'Bruker SHELXTL'
_computing_structure_refinement 'SHELXL-97 (Sheldrick, 1997)'
_computing_structure_solution 'SHELXS-97 (Sheldrick, 1990)'
_diffrn_ambient_temperature 298(2)
_diffrn_measured_fraction_theta_full 0.960
_diffrn_measured_fraction_theta_max 0.960
_diffrn_measurement_device_type 'CCD area detector'
_diffrn_measurement_method 'phi and omega scans'
_diffrn_radiation_monochromator graphite
_diffrn_radiation_source 'fine-focus sealed tube'
_diffrn_radiation_type MoK\a
_diffrn_radiation_wavelength 0.71073
_diffrn_reflns_av_R_equivalents 0.0971
_diffrn_reflns_av_sigmaI/netI 0.0950
_diffrn_reflns_limit_h_max 12
_diffrn_reflns_limit_h_min -12
_diffrn_reflns_limit_k_max 14
_diffrn_reflns_limit_k_min -14
_diffrn_reflns_limit_l_max 19
_diffrn_reflns_limit_l_min -19
_diffrn_reflns_number 15276
_diffrn_reflns_theta_full 26.91
_diffrn_reflns_theta_max 26.91
_diffrn_reflns_theta_min 2.06
_exptl_absorpt_coefficient_mu 0.756
_exptl_absorpt_correction_T_max 0.3412
_exptl_absorpt_correction_T_min 0.2446
_exptl_absorpt_correction_type empirical
_exptl_crystal_colour 'Pale Yellow'
_exptl_crystal_density_diffrn 1.579
_exptl_crystal_density_method 'not measured'
_exptl_crystal_description Block
_exptl_crystal_F_000 916
_exptl_crystal_size_max 0.20
_exptl_crystal_size_mid 0.18
_exptl_crystal_size_min 0.15
_refine_diff_density_max 0.698
_refine_diff_density_min -0.325
_refine_diff_density_rms 0.088
_refine_ls_extinction_method none
_refine_ls_goodness_of_fit_ref 0.929
_refine_ls_hydrogen_treatment mixed
_refine_ls_matrix_type full
_refine_ls_number_parameters 320
_refine_ls_number_reflns 3893
_refine_ls_number_restraints 0
_refine_ls_restrained_S_all 0.929
_refine_ls_R_factor_all 0.1083
_refine_ls_R_factor_gt 0.0581
_refine_ls_shift/su_max 0.001
_refine_ls_shift/su_mean 0.000
_refine_ls_structure_factor_coef Fsqd
_refine_ls_weighting_details 'calc w=1/[\s^2^(Fo^2^)+(0.0766P)^2^+0.0000P] where P=(Fo^2^+2Fc^2^)/3'
_refine_ls_weighting_scheme calc
_refine_ls_wR_factor_gt 0.1313
_refine_ls_wR_factor_ref 0.1486
_reflns_number_gt 2234
_reflns_number_total 3893
_reflns_threshold_expression >2sigma(I)
_cod_data_source_file b716454h.txt
_cod_data_source_block mnyeloam
_cod_depositor_comments
;
The following automatic conversions were performed:
'_symmetry_cell_setting' value 'Monoclinic' changed to 'monoclinic'
according to '/home/saulius/struct/CIF-dictionaries/cif_core.dic'
dictionary named 'cif_core.dic' version 2.4.1 from 2010-06-29.

Automatic conversion script
Id: cif_fix_enum 1527 2010-12-29 10:47:43Z saulius 
;
_cod_original_sg_symbol_H-M P2/c
_cod_database_code 7003477

loop_
_symmetry_equiv_pos_as_xyz
'x, y, z'
'-x, y, -z+1/2'
'-x, -y, -z'
'x, -y, z-1/2'

loop_
_atom_site_label
_atom_site_type_symbol
_atom_site_fract_x
_atom_site_fract_y
_atom_site_fract_z
_atom_site_U_iso_or_equiv
_atom_site_adp_type
_atom_site_occupancy
_atom_site_symmetry_multiplicity
_atom_site_calc_flag
_atom_site_refinement_flags
_atom_site_disorder_assembly
_atom_site_disorder_group
Mn1 Mn 0.38258(5) 0.65341(4) 0.83323(4) 0.0300(2) Uani 1 1 d . . .
N1 N 0.3854(4) 0.8500(2) 0.8285(2) 0.0431(8) Uani 1 1 d . . .
N2 N 0.3953(3) 0.4595(2) 0.83034(19) 0.0344(7) Uani 1 1 d . . .
O1 O 0.1574(3) 0.6275(3) 0.82769(19) 0.0563(8) Uani 1 1 d . . .
O2 O 0.2902(3) 0.6712(3) 0.94757(19) 0.0571(8) Uani 1 1 d . . .
O3 O -0.3424(3) 0.6544(2) 0.79949(17) 0.0439(7) Uani 1 1 d . . .
O4 O -0.4195(2) 0.6562(2) 0.91502(17) 0.0396(6) Uani 1 1 d . . .
C3 C 0.3875(4) 1.0907(3) 0.8291(2) 0.0343(9) Uani 1 1 d . . .
C6 C 0.3100(4) 0.4005(3) 0.7703(3) 0.0437(11) Uani 1 1 d . B .
H6 H 0.2512 0.4413 0.7281 0.052 Uiso 1 1 calc R . .
C7 C 0.3048(4) 0.2815(3) 0.7677(3) 0.0436(11) Uani 1 1 d . . .
H7 H 0.2433 0.2443 0.7247 0.052 Uiso 1 1 calc R B .
C8 C 0.3911(4) 0.2184(3) 0.8292(2) 0.0355(9) Uani 1 1 d . . .
C9 C 0.4794(4) 0.2796(3) 0.8911(3) 0.0419(10) Uani 1 1 d . . .
H9 H 0.5395 0.2407 0.9338 0.050 Uiso 1 1 calc R B .
C10 C 0.4785(4) 0.3974(3) 0.8896(2) 0.0385(10) Uani 1 1 d . B .
H10 H 0.5391 0.4362 0.9321 0.046 Uiso 1 1 calc R . .
C11 C 0.0551(4) 0.6530(4) 0.9432(3) 0.0449(10) Uani 1 1 d . . .
C15 C -0.1842(4) 0.6525(3) 0.9308(2) 0.0411(9) Uani 1 1 d . . .
C16 C -0.0752(4) 0.6535(3) 0.8932(2) 0.0346(8) Uani 1 1 d . A .
H16 H -0.0893 0.6545 0.8346 0.041 Uiso 1 1 calc R . .
C17 C 0.1751(4) 0.6513(3) 0.9040(3) 0.0363(9) Uani 1 1 d . A .
C18 C -0.3252(4) 0.6546(3) 0.8776(2) 0.0287(8) Uani 1 1 d . A .
C12A C 0.0758(8) 0.6296(5) 1.0312(6) 0.0424(17) Uani 0.616(3) 1 d P A 1
H12A H 0.1632 0.6212 1.0640 0.051 Uiso 0.616(3) 1 calc PR A 1
C14A C -0.1615(8) 0.6258(5) 1.0178(5) 0.0389(15) Uani 0.616(3) 1 d P A 1
H14A H -0.2351 0.6124 1.0414 0.047 Uiso 0.616(3) 1 calc PR A 1
C13A C -0.0330(7) 0.6192(6) 1.0682(4) 0.0399(14) Uani 0.616(3) 1 d P A 1
O5A O -0.0049(5) 0.6018(5) 1.1539(3) 0.0610(13) Uani 0.616(3) 1 d P A 1
H5A H -0.0758 0.5961 1.1695 0.092 Uiso 0.616(3) 1 calc PR A 1
OWA O -0.0103(16) 0.8801(13) 1.2035(11) 0.131(8) Uani 0.3082(15) 1 d P . 1
C12B C 0.0762(15) 0.6905(10) 1.0262(10) 0.0424(17) Uani 0.384(3) 1 d P A 2
H12B H 0.1627 0.7092 1.0564 0.051 Uiso 0.384(3) 1 calc PR A 2
C14B C -0.1604(13) 0.6898(9) 1.0150(9) 0.0389(15) Uani 0.384(3) 1 d P A 2
H14B H -0.2330 0.7081 1.0385 0.047 Uiso 0.384(3) 1 calc PR A 2
C13B C -0.0304(11) 0.6997(10) 1.0633(7) 0.0399(14) Uani 0.384(3) 1 d P A 2
O5B O -0.0082(8) 0.7233(8) 1.1500(5) 0.0610(13) Uani 0.384(3) 1 d P A 2
H5B H 0.0731 0.7291 1.1703 0.092 Uiso 0.384(3) 1 calc PR A 2
OWB O 0.0000 0.5368(10) 1.2500 0.072(4) Uani 0.384(3) 2 d SP A 2
C4A C 0.5048(9) 1.0285(7) 0.8674(6) 0.050(2) Uani 0.552(4) 1 d P B 3
H4A H 0.5834 1.0668 0.8938 0.060 Uiso 0.552(4) 1 calc PR B 3
C5A C 0.5013(10) 0.9105(8) 0.8651(6) 0.053(2) Uani 0.552(4) 1 d P B 3
H5A1 H 0.5794 0.8698 0.8890 0.063 Uiso 0.552(4) 1 calc PR B 3
C2A C 0.2747(9) 1.0289(7) 0.7948(6) 0.056(2) Uani 0.552(4) 1 d P B 3
H2A H 0.1950 1.0669 0.7698 0.067 Uiso 0.552(4) 1 calc PR B 3
C1A C 0.2773(10) 0.9109(7) 0.7968(6) 0.056(3) Uani 0.552(4) 1 d P B 3
H1A H 0.1974 0.8718 0.7742 0.068 Uiso 0.552(4) 1 calc PR B 3
C4B C 0.4422(11) 1.0269(9) 0.8975(8) 0.050(2) Uani 0.448(4) 1 d P B 4
H4B H 0.4831 1.0625 0.9482 0.060 Uiso 0.448(4) 1 calc PR B 4
C5B C 0.4376(13) 0.9094(11) 0.8923(9) 0.053(2) Uani 0.448(4) 1 d P B 4
H5B1 H 0.4773 0.8693 0.9412 0.063 Uiso 0.448(4) 1 calc PR B 4
C2B C 0.3311(10) 1.0332(9) 0.7551(8) 0.056(2) Uani 0.448(4) 1 d P B 4
H2B H 0.2935 1.0737 0.7060 0.067 Uiso 0.448(4) 1 calc PR B 4
C1B C 0.3315(12) 0.9106(9) 0.7551(9) 0.056(3) Uani 0.448(4) 1 d P B 4
H1B H 0.2953 0.8710 0.7053 0.068 Uiso 0.448(4) 1 calc PR B 4
OW1 O -0.0155(17) 1.0701(19) 1.1973(12) 0.282(14) Uani 0.50 1 d P . .
OW2 O -0.0154(16) 0.9795(10) 1.1377(17) 0.234(12) Uani 0.50 1 d P . .
OW3 O -0.010(7) 0.991(5) 1.072(3) 0.48(4) Uani 0.50 1 d P . .
OW4 O -0.184(3) 1.056(4) 0.973(2) 0.45(2) Uani 0.50 1 d P . .
OW5 O 0.082(4) 1.0648(17) 1.023(4) 0.37(2) Uani 0.50 1 d P . .

loop_
_atom_site_aniso_label
_atom_site_aniso_U_11
_atom_site_aniso_U_22
_atom_site_aniso_U_33
_atom_site_aniso_U_23
_atom_site_aniso_U_13
_atom_site_aniso_U_12
Mn1 0.0244(3) 0.0264(3) 0.0386(4) 0.0004(3) 0.0062(2) -0.0006(3)
N1 0.048(2) 0.0275(15) 0.053(2) 0.0009(18) 0.0094(17) -0.0001(18)
N2 0.0306(17) 0.0287(15) 0.0420(18) -0.0007(16) 0.0042(15) -0.0017(14)
O1 0.0288(16) 0.098(3) 0.0425(18) -0.0061(16) 0.0096(14) 0.0021(15)
O2 0.0227(16) 0.095(2) 0.0528(18) -0.0137(16) 0.0066(14) -0.0081(15)
O3 0.0373(16) 0.0532(16) 0.0376(16) -0.0010(13) 0.0010(13) 0.0052(13)
O4 0.0238(14) 0.0489(15) 0.0462(16) -0.0007(13) 0.0081(12) -0.0019(12)
C3 0.036(2) 0.0294(18) 0.038(2) -0.0030(19) 0.0081(18) 0.0022(18)
C6 0.043(3) 0.034(2) 0.046(3) 0.0084(19) -0.006(2) 0.0018(18)
C7 0.045(3) 0.032(2) 0.046(3) -0.0026(19) -0.005(2) -0.0050(18)
C8 0.040(2) 0.0259(18) 0.043(2) -0.0010(18) 0.0136(19) 0.0016(18)
C9 0.043(3) 0.031(2) 0.047(3) 0.0055(18) -0.001(2) 0.0035(18)
C10 0.039(2) 0.037(2) 0.036(2) 0.0004(18) 0.001(2) -0.0022(18)
C11 0.025(2) 0.068(3) 0.042(2) -0.003(2) 0.0084(18) -0.004(2)
C15 0.027(2) 0.064(3) 0.031(2) -0.003(2) 0.0058(17) 0.000(2)
C16 0.027(2) 0.045(2) 0.032(2) -0.0016(18) 0.0059(16) 0.0018(18)
C17 0.029(2) 0.042(2) 0.040(2) 0.0025(19) 0.0131(18) 0.0005(18)
C18 0.0254(19) 0.0207(16) 0.038(2) -0.0011(17) 0.0042(16) -0.0013(15)
C12A 0.027(3) 0.051(5) 0.045(3) -0.001(5) 0.000(2) -0.001(4)
C14A 0.029(3) 0.047(4) 0.043(3) 0.003(5) 0.012(2) 0.002(4)
C13A 0.033(3) 0.058(4) 0.028(3) -0.001(4) 0.007(2) -0.006(4)
O5A 0.036(2) 0.109(3) 0.037(2) 0.004(3) 0.0068(19) 0.001(3)
OWA 0.052(8) 0.079(9) 0.24(2) -0.035(10) -0.012(15) -0.013(8)
C12B 0.027(3) 0.051(5) 0.045(3) -0.001(5) 0.000(2) -0.001(4)
C14B 0.029(3) 0.047(4) 0.043(3) 0.003(5) 0.012(2) 0.002(4)
C13B 0.033(3) 0.058(4) 0.028(3) -0.001(4) 0.007(2) -0.006(4)
O5B 0.036(2) 0.109(3) 0.037(2) 0.004(3) 0.0068(19) 0.001(3)
OWB 0.079(9) 0.067(8) 0.074(9) 0.000 0.025(7) 0.000
C4A 0.045(5) 0.037(3) 0.066(6) -0.014(4) 0.006(3) -0.006(4)
C5A 0.054(7) 0.033(3) 0.063(6) 0.001(4) -0.003(4) 0.005(4)
C2A 0.030(5) 0.039(3) 0.090(7) 0.000(4) -0.002(3) -0.001(4)
C1A 0.044(6) 0.027(3) 0.086(8) -0.003(4) -0.009(4) 0.000(4)
C4B 0.045(5) 0.037(3) 0.066(6) -0.014(4) 0.006(3) -0.006(4)
C5B 0.054(7) 0.033(3) 0.063(6) 0.001(4) -0.003(4) 0.005(4)
C2B 0.030(5) 0.039(3) 0.090(7) 0.000(4) -0.002(3) -0.001(4)
C1B 0.044(6) 0.027(3) 0.086(8) -0.003(4) -0.009(4) 0.000(4)
OW1 0.129(13) 0.30(2) 0.37(4) 0.16(2) -0.04(2) -0.038(16)
OW2 0.167(13) 0.058(7) 0.45(3) -0.086(13) 0.005(17) 0.009(8)
OW3 0.75(8) 0.46(5) 0.42(5) 0.00(4) 0.50(6) 0.07(5)
OW4 0.34(4) 0.60(6) 0.38(4) -0.07(4) 0.01(4) -0.21(4)
OW5 0.46(4) 0.138(14) 0.58(6) -0.01(2) 0.26(4) 0.092(19)

loop_
_atom_type_symbol
_atom_type_description
_atom_type_scat_dispersion_real
_atom_type_scat_dispersion_imag
_atom_type_scat_source
C C 0.0033 0.0016 'International Tables Vol C Tables 4.2.6.8 and 6.1.1.4'
H H 0.0000 0.0000 'International Tables Vol C Tables 4.2.6.8 and 6.1.1.4'
N N 0.0061 0.0033 'International Tables Vol C Tables 4.2.6.8 and 6.1.1.4'
O O 0.0106 0.0060 'International Tables Vol C Tables 4.2.6.8 and 6.1.1.4'
Mn Mn 0.3368 0.7283 'International Tables Vol C Tables 4.2.6.8 and 6.1.1.4'

loop_
_geom_angle_atom_site_label_1
_geom_angle_atom_site_label_2
_geom_angle_atom_site_label_3
_geom_angle
_geom_angle_site_symmetry_1
_geom_angle_site_symmetry_3
_geom_angle_publ_flag
O3 Mn1 O4 124.75(11) 2_556 1_655 ?
O3 Mn1 N2 89.01(10) 2_556 . ?
O4 Mn1 N2 88.73(10) 1_655 . ?
O3 Mn1 O2 144.90(11) 2_556 . ?
O4 Mn1 O2 89.86(10) 1_655 . ?
N2 Mn1 O2 98.28(11) . . ?
O3 Mn1 N1 87.75(11) 2_556 . ?
O4 Mn1 N1 89.35(11) 1_655 . ?
N2 Mn1 N1 174.39(12) . . ?
O2 Mn1 N1 86.98(12) . . ?
O3 Mn1 O1 90.22(11) 2_556 . ?
O4 Mn1 O1 144.54(11) 1_655 . ?
N2 Mn1 O1 85.96(11) . . ?
O2 Mn1 O1 56.45(10) . . ?
N1 Mn1 O1 98.63(12) . . ?
O3 Mn1 C17 117.63(12) 2_556 . ?
O4 Mn1 C17 117.61(12) 1_655 . ?
N2 Mn1 C17 93.16(11) . . ?
O2 Mn1 C17 28.22(11) . . ?
N1 Mn1 C17 92.39(12) . . ?
O1 Mn1 C17 28.25(11) . . ?
C5B N1 C1A 100.6(7) . . ?
C5B N1 C5A 37.8(6) . . ?
C1A N1 C5A 116.7(6) . . ?
C5B N1 C1B 116.0(8) . . ?
C1A N1 C1B 42.0(5) . . ?
C5A N1 C1B 103.9(7) . . ?
C5B N1 Mn1 121.8(6) . . ?
C1A N1 Mn1 122.5(5) . . ?
C5A N1 Mn1 120.6(4) . . ?
C1B N1 Mn1 122.1(5) . . ?
C6 N2 C10 116.4(3) . . ?
C6 N2 Mn1 119.8(2) . . ?
C10 N2 Mn1 123.6(2) . . ?
C17 O1 Mn1 91.0(2) . . ?
C17 O2 Mn1 91.7(2) . . ?
C18 O3 Mn1 177.0(3) . 2_556 ?
C18 O4 Mn1 114.6(2) . 1_455 ?
C4B C3 C2A 101.3(7) . . ?
C4B C3 C2B 117.5(7) . . ?
C2A C3 C2B 40.9(5) . . ?
C4B C3 C4A 37.5(5) . . ?
C2A C3 C4A 117.2(5) . . ?
C2B C3 C4A 105.9(6) . . ?
C4B C3 C8 123.0(6) . 1_565 ?
C2A C3 C8 123.2(5) . 1_565 ?
C2B C3 C8 119.4(6) . 1_565 ?
C4A C3 C8 119.6(5) . 1_565 ?
N2 C6 C7 123.3(3) . . ?
N2 C6 H6 118.3 . . ?
C7 C6 H6 118.3 . . ?
C8 C7 C6 119.8(4) . . ?
C8 C7 H7 120.1 . . ?
C6 C7 H7 120.1 . . ?
C7 C8 C9 116.8(3) . . ?
C7 C8 C3 121.3(4) . 1_545 ?
C9 C8 C3 121.8(4) . 1_545 ?
C10 C9 C8 120.1(3) . . ?
C10 C9 H9 119.9 . . ?
C8 C9 H9 119.9 . . ?
N2 C10 C9 123.6(4) . . ?
N2 C10 H10 118.2 . . ?
C9 C10 H10 118.2 . . ?
C16 C11 C12B 118.8(7) . . ?
C16 C11 C12A 119.4(5) . . ?
C12B C11 C12A 29.4(5) . . ?
C16 C11 C17 120.9(4) . . ?
C12B C11 C17 117.3(7) . . ?
C12A C11 C17 118.5(5) . . ?
C16 C15 C14B 116.9(6) . . ?
C16 C15 C14A 118.7(4) . . ?
C14B C15 C14A 30.8(4) . . ?
C16 C15 C18 120.3(3) . . ?
C14B C15 C18 119.1(6) . . ?
C14A C15 C18 119.8(5) . . ?
C15 C16 C11 119.8(4) . . ?
C15 C16 H16 120.1 . . ?
C11 C16 H16 120.1 . . ?
O2 C17 O1 120.7(4) . . ?
O2 C17 C11 120.5(4) . . ?
O1 C17 C11 118.8(3) . . ?
O2 C17 Mn1 60.1(2) . . ?
O1 C17 Mn1 60.7(2) . . ?
C11 C17 Mn1 178.4(3) . . ?
O3 C18 O4 123.7(3) . . ?
O3 C18 C15 118.8(3) . . ?
O4 C18 C15 117.5(3) . . ?
C13A C12A C11 120.4(7) . . ?
C13A C12A H12A 119.8 . . ?
C11 C12A H12A 119.8 . . ?
C13A C14A C15 121.5(7) . . ?
C13A C14A H14A 119.2 . . ?
C15 C14A H14A 119.2 . . ?
O5A C13A C14A 124.1(7) . . ?
O5A C13A C12A 117.1(6) . . ?
C14A C13A C12A 118.8(7) . . ?
C13A O5A H5A 109.5 . . ?
OWA OWA OW2 132.3(9) 2_557 . ?
C13B C12B C11 119.7(12) . . ?
C13B C12B H12B 120.2 . . ?
C11 C12B H12B 120.2 . . ?
C13B C14B C15 120.6(11) . . ?
C13B C14B H14B 119.7 . . ?
C15 C14B H14B 119.7 . . ?
C12B C13B C14B 119.9(12) . . ?
C12B C13B O5B 120.0(11) . . ?
C14B C13B O5B 120.0(11) . . ?
C13B O5B H5B 109.5 . . ?
C5A C4A C3 119.1(8) . . ?
C5A C4A H4A 120.4 . . ?
C3 C4A H4A 120.4 . . ?
C4A C5A N1 122.3(8) . . ?
C4A C5A H5A1 118.9 . . ?
N1 C5A H5A1 118.9 . . ?
C3 C2A C1A 120.6(8) . . ?
C3 C2A H2A 119.7 . . ?
C1A C2A H2A 119.7 . . ?
N1 C1A C2A 124.1(8) . . ?
N1 C1A H1A 118.0 . . ?
C2A C1A H1A 118.0 . . ?
C3 C4B C5B 119.8(11) . . ?
C3 C4B H4B 120.1 . . ?
C5B C4B H4B 120.1 . . ?
N1 C5B C4B 127.0(12) . . ?
N1 C5B H5B1 116.5 . . ?
C4B C5B H5B1 116.5 . . ?
C3 C2B C1B 119.0(11) . . ?
C3 C2B H2B 120.5 . . ?
C1B C2B H2B 120.5 . . ?
N1 C1B C2B 120.6(11) . . ?
N1 C1B H1B 119.7 . . ?
C2B C1B H1B 119.7 . . ?
OW2 OW1 OW1 131.7(13) . 2_557 ?
OW3 OW2 OW1 126(4) . . ?
OW3 OW2 OWA 139(3) . . ?
OW1 OW2 OWA 95(2) . . ?
OW2 OW3 OW5 136(7) . . ?
OW2 OW3 OW5 138(7) . 3_577 ?
OW5 OW3 OW5 86(2) . 3_577 ?
OW3 OW5 OW3 94(2) . 3_577 ?
OW3 OW5 OW4 87(2) . 3_577 ?
OW3 OW5 OW4 82(2) 3_577 3_577 ?

loop_
_geom_bond_atom_site_label_1
_geom_bond_atom_site_label_2
_geom_bond_distance
_geom_bond_site_symmetry_2
_geom_bond_publ_flag
Mn1 O3 2.101(3) 2_556 ?
Mn1 O4 2.142(3) 1_655 ?
Mn1 N2 2.261(3) . ?
Mn1 O2 2.277(3) . ?
Mn1 N1 2.290(3) . ?
Mn1 O1 2.291(3) . ?
Mn1 C17 2.626(4) . ?
N1 C5B 1.258(14) . ?
N1 C1A 1.309(9) . ?
N1 C5A 1.384(10) . ?
N1 C1B 1.385(13) . ?
N2 C6 1.338(4) . ?
N2 C10 1.339(4) . ?
O1 C17 1.243(5) . ?
O2 C17 1.242(5) . ?
O3 C18 1.242(4) . ?
O3 Mn1 2.101(3) 2_556 ?
O4 C18 1.249(4) . ?
O4 Mn1 2.142(3) 1_455 ?
C3 C4B 1.347(12) . ?
C3 C2A 1.360(9) . ?
C3 C2B 1.380(12) . ?
C3 C4A 1.412(9) . ?
C3 C8 1.487(5) 1_565 ?
C6 C7 1.386(5) . ?
C6 H6 0.9300 . ?
C7 C8 1.380(5) . ?
C7 H7 0.9300 . ?
C8 C9 1.382(5) . ?
C8 C3 1.487(5) 1_545 ?
C9 C10 1.372(5) . ?
C9 H9 0.9300 . ?
C10 H10 0.9300 . ?
C11 C16 1.386(5) . ?
C11 C12B 1.387(17) . ?
C11 C12A 1.423(10) . ?
C11 C17 1.502(6) . ?
C15 C16 1.384(5) . ?
C15 C14B 1.403(15) . ?
C15 C14A 1.413(9) . ?
C15 C18 1.494(5) . ?
C16 H16 0.9300 . ?
C12A C13A 1.382(11) . ?
C12A H12A 0.9300 . ?
C14A C13A 1.376(10) . ?
C14A H14A 0.9300 . ?
C13A O5A 1.371(8) . ?
O5A H5A 0.8200 . ?
OWA OWA 1.48(4) 2_557 ?
OWA OW2 1.57(3) . ?
C12B C13B 1.361(19) . ?
C12B H12B 0.9300 . ?
C14B C13B 1.379(17) . ?
C14B H14B 0.9300 . ?
C13B O5B 1.403(13) . ?
O5B H5B 0.8200 . ?
C4A C5A 1.374(12) . ?
C4A H4A 0.9300 . ?
C5A H5A1 0.9300 . ?
C2A C1A 1.375(11) . ?
C2A H2A 0.9300 . ?
C1A H1A 0.9300 . ?
C4B C5B 1.370(15) . ?
C4B H4B 0.9300 . ?
C5B H5B1 0.9300 . ?
C2B C1B 1.427(15) . ?
C2B H2B 0.9300 . ?
C1B H1B 0.9300 . ?
OW1 OW2 1.43(3) . ?
OW1 OW1 1.67(4) 2_557 ?
OW2 OW3 1.09(4) . ?
OW3 OW5 1.61(4) . ?
OW3 OW5 1.67(6) 3_577 ?
OW4 OW5 1.74(5) 3_577 ?
OW5 OW3 1.67(6) 3_577 ?
OW5 OW4 1.74(5) 3_577 ?

loop_
_geom_torsion_atom_site_label_1
_geom_torsion_atom_site_label_2
_geom_torsion_atom_site_label_3
_geom_torsion_atom_site_label_4
_geom_torsion
_geom_torsion_site_symmetry_1
_geom_torsion_site_symmetry_2
_geom_torsion_site_symmetry_3
_geom_torsion_site_symmetry_4
_geom_torsion_publ_flag
O3 Mn1 N1 C5B -162.5(7) 2_556 . . . ?
O4 Mn1 N1 C5B -37.7(7) 1_655 . . . ?
N2 Mn1 N1 C5B -107.7(14) . . . . ?
O2 Mn1 N1 C5B 52.2(7) . . . . ?
O1 Mn1 N1 C5B 107.6(7) . . . . ?
C17 Mn1 N1 C5B 79.9(7) . . . . ?
O3 Mn1 N1 C1A 66.7(6) 2_556 . . . ?
O4 Mn1 N1 C1A -168.5(6) 1_655 . . . ?
N2 Mn1 N1 C1A 121.5(13) . . . . ?
O2 Mn1 N1 C1A -78.6(6) . . . . ?
O1 Mn1 N1 C1A -23.2(6) . . . . ?
C17 Mn1 N1 C1A -50.9(6) . . . . ?
O3 Mn1 N1 C5A -118.0(5) 2_556 . . . ?
O4 Mn1 N1 C5A 6.8(5) 1_655 . . . ?
N2 Mn1 N1 C5A -63.2(14) . . . . ?
O2 Mn1 N1 C5A 96.7(5) . . . . ?
O1 Mn1 N1 C5A 152.1(5) . . . . ?
C17 Mn1 N1 C5A 124.4(5) . . . . ?
O3 Mn1 N1 C1B 16.5(7) 2_556 . . . ?
O4 Mn1 N1 C1B 141.4(7) 1_655 . . . ?
N2 Mn1 N1 C1B 71.4(14) . . . . ?
O2 Mn1 N1 C1B -128.7(7) . . . . ?
O1 Mn1 N1 C1B -73.3(7) . . . . ?
C17 Mn1 N1 C1B -101.0(7) . . . . ?
O3 Mn1 N2 C6 -38.6(3) 2_556 . . . ?
O4 Mn1 N2 C6 -163.4(3) 1_655 . . . ?
O2 Mn1 N2 C6 107.0(3) . . . . ?
N1 Mn1 N2 C6 -93.4(12) . . . . ?
O1 Mn1 N2 C6 51.7(3) . . . . ?
C17 Mn1 N2 C6 79.0(3) . . . . ?
O3 Mn1 N2 C10 146.3(3) 2_556 . . . ?
O4 Mn1 N2 C10 21.5(3) 1_655 . . . ?
O2 Mn1 N2 C10 -68.1(3) . . . . ?
N1 Mn1 N2 C10 91.5(12) . . . . ?
O1 Mn1 N2 C10 -123.4(3) . . . . ?
C17 Mn1 N2 C10 -96.1(3) . . . . ?
O3 Mn1 O1 C17 -166.6(2) 2_556 . . . ?
O4 Mn1 O1 C17 22.3(3) 1_655 . . . ?
N2 Mn1 O1 C17 104.4(2) . . . . ?
O2 Mn1 O1 C17 1.7(2) . . . . ?
N1 Mn1 O1 C17 -78.9(2) . . . . ?
O3 Mn1 O2 C17 19.0(3) 2_556 . . . ?
O4 Mn1 O2 C17 -169.9(2) 1_655 . . . ?
N2 Mn1 O2 C17 -81.2(2) . . . . ?
N1 Mn1 O2 C17 100.8(2) . . . . ?
O1 Mn1 O2 C17 -1.7(2) . . . . ?
C10 N2 C6 C7 0.2(6) . . . . ?
Mn1 N2 C6 C7 -175.2(3) . . . . ?
N2 C6 C7 C8 -0.3(6) . . . . ?
C6 C7 C8 C9 0.1(6) . . . . ?
C6 C7 C8 C3 179.3(4) . . . 1_545 ?
C7 C8 C9 C10 0.0(6) . . . . ?
C3 C8 C9 C10 -179.2(4) 1_545 . . . ?
C6 N2 C10 C9 -0.1(6) . . . . ?
Mn1 N2 C10 C9 175.2(3) . . . . ?
C8 C9 C10 N2 0.0(6) . . . . ?
C14B C15 C16 C11 21.1(7) . . . . ?
C14A C15 C16 C11 -13.7(6) . . . . ?
C18 C15 C16 C11 179.2(3) . . . . ?
C12B C11 C16 C15 -21.9(8) . . . . ?
C12A C11 C16 C15 11.9(6) . . . . ?
C17 C11 C16 C15 178.6(3) . . . . ?
Mn1 O2 C17 O1 3.0(4) . . . . ?
Mn1 O2 C17 C11 -178.3(3) . . . . ?
Mn1 O1 C17 O2 -3.0(4) . . . . ?
Mn1 O1 C17 C11 178.3(3) . . . . ?
C16 C11 C17 O2 167.2(4) . . . . ?
C12B C11 C17 O2 7.3(8) . . . . ?
C12A C11 C17 O2 -26.0(6) . . . . ?
C16 C11 C17 O1 -14.1(6) . . . . ?
C12B C11 C17 O1 -173.9(6) . . . . ?
C12A C11 C17 O1 152.8(4) . . . . ?
C16 C11 C17 Mn1 57(11) . . . . ?
C12B C11 C17 Mn1 -103(11) . . . . ?
C12A C11 C17 Mn1 -137(11) . . . . ?
O3 Mn1 C17 O2 -167.8(2) 2_556 . . . ?
O4 Mn1 C17 O2 11.4(3) 1_655 . . . ?
N2 Mn1 C17 O2 101.7(2) . . . . ?
N1 Mn1 C17 O2 -79.1(2) . . . . ?
O1 Mn1 C17 O2 177.1(4) . . . . ?
O3 Mn1 C17 O1 15.1(3) 2_556 . . . ?
O4 Mn1 C17 O1 -165.6(2) 1_655 . . . ?
N2 Mn1 C17 O1 -75.4(2) . . . . ?
O2 Mn1 C17 O1 -177.1(4) . . . . ?
N1 Mn1 C17 O1 103.9(2) . . . . ?
O3 Mn1 C17 C11 -56(11) 2_556 . . . ?
O4 Mn1 C17 C11 123(11) 1_655 . . . ?
N2 Mn1 C17 C11 -147(11) . . . . ?
O2 Mn1 C17 C11 111(11) . . . . ?
N1 Mn1 C17 C11 32(11) . . . . ?
O1 Mn1 C17 C11 -71(11) . . . . ?
Mn1 O3 C18 O4 -5(5) 2_556 . . . ?
Mn1 O3 C18 C15 175(4) 2_556 . . . ?
Mn1 O4 C18 O3 1.8(4) 1_455 . . . ?
Mn1 O4 C18 C15 -178.0(2) 1_455 . . . ?
C16 C15 C18 O3 1.7(5) . . . . ?
C14B C15 C18 O3 159.3(6) . . . . ?
C14A C15 C18 O3 -165.2(4) . . . . ?
C16 C15 C18 O4 -178.4(3) . . . . ?
C14B C15 C18 O4 -20.9(7) . . . . ?
C14A C15 C18 O4 14.6(6) . . . . ?
C16 C11 C12A C13A -6.7(8) . . . . ?
C12B C11 C12A C13A 90.7(18) . . . . ?
C17 C11 C12A C13A -173.7(5) . . . . ?
C16 C15 C14A C13A 10.6(8) . . . . ?
C14B C15 C14A C13A -84.5(15) . . . . ?
C18 C15 C14A C13A 177.8(5) . . . . ?
C15 C14A C13A O5A 175.2(6) . . . . ?
C15 C14A C13A C12A -5.5(10) . . . . ?
C11 C12A C13A O5A -177.2(5) . . . . ?
C11 C12A C13A C14A 3.4(10) . . . . ?
C16 C11 C12B C13B 16.2(13) . . . . ?
C12A C11 C12B C13B -83.3(19) . . . . ?
C17 C11 C12B C13B 176.4(9) . . . . ?
C16 C15 C14B C13B -15.3(12) . . . . ?
C14A C15 C14B C13B 86.3(16) . . . . ?
C18 C15 C14B C13B -173.6(8) . . . . ?
C11 C12B C13B C14B -10.4(17) . . . . ?
C11 C12B C13B O5B 171.9(9) . . . . ?
C15 C14B C13B C12B 10.1(17) . . . . ?
C15 C14B C13B O5B -172.1(9) . . . . ?
C4B C3 C4A C5A 74.8(12) . . . . ?
C2A C3 C4A C5A 2.7(11) . . . . ?
C2B C3 C4A C5A -39.9(10) . . . . ?
C8 C3 C4A C5A -178.4(7) 1_565 . . . ?
C3 C4A C5A N1 -1.8(13) . . . . ?
C5B N1 C5A C4A -72.9(14) . . . . ?
C1A N1 C5A C4A -1.0(12) . . . . ?
C1B N1 C5A C4A 41.9(11) . . . . ?
Mn1 N1 C5A C4A -176.6(7) . . . . ?
C4B C3 C2A C1A -37.2(11) . . . . ?
C2B C3 C2A C1A 82.0(12) . . . . ?
C4A C3 C2A C1A -1.0(12) . . . . ?
C8 C3 C2A C1A -179.8(7) 1_565 . . . ?
C5B N1 C1A C2A 39.2(12) . . . . ?
C5A N1 C1A C2A 2.9(13) . . . . ?
C1B N1 C1A C2A -78.1(13) . . . . ?
Mn1 N1 C1A C2A 178.4(7) . . . . ?
C3 C2A C1A N1 -1.9(15) . . . . ?
C2A C3 C4B C5B 38.6(11) . . . . ?
C2B C3 C4B C5B -1.5(13) . . . . ?
C4A C3 C4B C5B -81.7(13) . . . . ?
C8 C3 C4B C5B -178.6(8) 1_565 . . . ?
C1A N1 C5B C4B -38.8(14) . . . . ?
C5A N1 C5B C4B 81.5(17) . . . . ?
C1B N1 C5B C4B 2.6(16) . . . . ?
Mn1 N1 C5B C4B -178.3(9) . . . . ?
C3 C4B C5B N1 -0.4(18) . . . . ?
C4B C3 C2B C1B 1.1(13) . . . . ?
C2A C3 C2B C1B -73.7(13) . . . . ?
C4A C3 C2B C1B 39.6(12) . . . . ?
C8 C3 C2B C1B 178.3(8) 1_565 . . . ?
C5B N1 C1B C2B -2.9(14) . . . . ?
C1A N1 C1B C2B 73.4(13) . . . . ?
C5A N1 C1B C2B -41.2(12) . . . . ?
Mn1 N1 C1B C2B 178.0(8) . . . . ?
C3 C2B C1B N1 1.2(16) . . . . ?
OW1 OW1 OW2 OW3 -162(5) 2_557 . . . ?
OW1 OW1 OW2 OWA 12(3) 2_557 . . . ?
OWA OWA OW2 OW3 164(7) 2_557 . . . ?
OWA OWA OW2 OW1 -9(3) 2_557 . . . ?
OW1 OW2 OW3 OW5 47(8) . . . . ?
OWA OW2 OW3 OW5 -125(5) . . . . ?
OW1 OW2 OW3 OW5 -138(5) . . . 3_577 ?
OWA OW2 OW3 OW5 50(11) . . . 3_577 ?
OW2 OW3 OW5 OW3 177(8) . . . 3_577 ?
OW5 OW3 OW5 OW3 0.000(1) 3_577 . . 3_577 ?
OW2 OW3 OW5 OW4 95(7) . . . 3_577 ?
OW5 OW3 OW5 OW4 -81.6(18) 3_577 . . 3_577 ?
